data_7010630
loop_
_publ_author_name
'Czerwieniec, Rafa\/l'
'Kapturkiewicz, Andrzej'
'Anulewicz-Ostrowska, Romana'
'Nowacki, Jacek'

_publ_section_title
;
 Monomeric and dimeric Re(i)(tricarbonyl)(8-quinolinato) complexes
;
_journal_coden_ASTM JCSDAA
_journal_issue 19
_journal_name_full 'Journal of the Chemical Society, Dalton Transactions'
_journal_page_first 2756
_journal_page_last 2761
_journal_paper_doi 10.1039/b101357m
_journal_year 2001
_chemical_formula_sum 'C24 H12 N2 O8 Re2'
_chemical_formula_weight 829.97
_space_group_IT_number 19
_symmetry_cell_setting orthorhombic
_symmetry_space_group_name_Hall 'P 2ac 2ab'
_symmetry_space_group_name_H-M 'P 21 21 21'
_atom_sites_solution_hydrogens geom
_atom_sites_solution_primary direct
_atom_sites_solution_secondary difmap
_audit_creation_method SHELXL
_cell_angle_alpha 90.00
_cell_angle_beta 90.00
_cell_angle_gamma 90.00
_cell_formula_units_Z 4
_cell_length_a 9.785(2)
_cell_length_b 14.327(3)
_cell_length_c 16.454(3)
_cell_measurement_temperature 293(2)
_cell_volume 2306.7(8)
_computing_structure_refinement 'SHELXL-93 (Sheldrick, 1993)'
_computing_structure_solution 'SHELXS-86 (Sheldrick, 1990)'
_diffrn_ambient_temperature 293(2)
_diffrn_radiation_monochromator graphite
_diffrn_radiation_source 'fine-focus sealed tube'
_diffrn_radiation_type MoK\a
_diffrn_radiation_wavelength 0.71073
_diffrn_reflns_av_R_equivalents 0.0000
_diffrn_reflns_av_sigmaI/netI 0.0532
_diffrn_reflns_limit_h_max 13
_diffrn_reflns_limit_h_min -13
_diffrn_reflns_limit_k_max 19
_diffrn_reflns_limit_k_min 0
_diffrn_reflns_limit_l_max 22
_diffrn_reflns_limit_l_min 0
_diffrn_reflns_number 5546
_diffrn_reflns_theta_max 28.80
_diffrn_reflns_theta_min 3.52
_exptl_absorpt_coefficient_mu 10.540
_exptl_absorpt_correction_T_max 0.6476
_exptl_absorpt_correction_T_min 0.3151
_exptl_absorpt_correction_type numerical
_exptl_crystal_density_diffrn 2.386
_exptl_crystal_F_000 1536
_exptl_crystal_size_max 0.67
_exptl_crystal_size_mid 0.48
_exptl_crystal_size_min 0.32
_refine_diff_density_max 2.081
_refine_diff_density_min -1.321
_refine_diff_density_rms 0.221
_refine_ls_abs_structure_details 'Flack H D (1983), Acta Cryst. A39, 876-881'
_refine_ls_abs_structure_Flack 0.00
_refine_ls_extinction_method none
_refine_ls_goodness_of_fit_all 1.058
_refine_ls_goodness_of_fit_obs 1.066
_refine_ls_matrix_type full
_refine_ls_number_parameters 337
_refine_ls_number_reflns 5541
_refine_ls_number_restraints 0
_refine_ls_restrained_S_all 1.071
_refine_ls_restrained_S_obs 1.066
_refine_ls_R_factor_all 0.0546
_refine_ls_R_factor_obs 0.0403
_refine_ls_shift/esd_max -0.001
_refine_ls_shift/esd_mean 0.000
_refine_ls_structure_factor_coef Fsqd
_refine_ls_weighting_details 'w=1/[\s^2^(Fo^2^)+(0.0426P)^2^+0.0000P] where P=(Fo^2^+2Fc^2^)/3'
_refine_ls_weighting_scheme calc
_refine_ls_wR_factor_all 0.0917
_refine_ls_wR_factor_obs 0.0826
_reflns_number_observed 4592
_reflns_number_total 5546
_reflns_observed_criterion >2sigma(I)
_cod_data_source_file b101357m.txt
_cod_data_source_block reox2
_cod_depositor_comments
;
The following automatic conversions were performed:
'_exptl_absorpt_correction_type' value 'Numerical' changed to 'numerical'
according to '/home/saulius/struct/CIF-dictionaries/cif_core.dic'
dictionary named 'cif_core.dic' version 2.4.1 from 2010-06-29.

Automatic conversion script
Id: cif_fix_enum 1527 2010-12-29 10:47:43Z saulius 

The following automatic conversions were performed:

'_symmetry_cell_setting' tag value 'OTHORHOMBIC' was replaced with
'orthorhombic' value as specified in the replacement file
'/home/robertas/cod-tools/perl-scripts/inputs/replacement_values.lst'.

Automatic conversion script
Id: cif_fix_values 3143 2015-03-26 13:38:13Z robertas 

The following automatic conversions were performed:

'_refine_ls_weighting_scheme' value 'calc
w=1/[\s^2^(Fo^2^)+(0.0426P)^2^+0.0000P] where P=(Fo^2^+2Fc^2^)/3' was
changed to 'calc'. New tag '_refine_ls_weighting_details' was
created. The value of the new tag was set to
'w=1/[\s^2^(Fo^2^)+(0.0426P)^2^+0.0000P] where P=(Fo^2^+2Fc^2^)/3'.

Automatic conversion script
Id: cif_fix_values 3143 2015-03-26 13:38:13Z robertas 
;
_cod_original_sg_symbol_H-M P2(1)2(1)2(1)
_cod_database_code 7010630

loop_
_symmetry_equiv_pos_as_xyz
'x, y, z'
'-x+1/2, -y, z+1/2'
'-x, y+1/2, -z+1/2'
'x+1/2, -y+1/2, -z'

loop_
_atom_site_aniso_label
_atom_site_aniso_U_11
_atom_site_aniso_U_22
_atom_site_aniso_U_33
_atom_site_aniso_U_23
_atom_site_aniso_U_13
_atom_site_aniso_U_12
Re1 0.0277(2) 0.0349(2) 0.0289(2) -0.0010(2) -0.0025(2) -0.0014(2)
Re2 0.0252(2) 0.0385(2) 0.0313(2) 0.0000(2) 0.0010(2) 0.0019(2)
O1 0.024(3) 0.037(4) 0.028(3) 0.004(3) -0.003(3) 0.000(3)
O2 0.023(3) 0.041(5) 0.044(4) 0.005(3) 0.002(3) 0.001(3)
C111 0.042(6) 0.045(6) 0.032(6) 0.003(5) 0.000(5) 0.003(5)
O111 0.077(7) 0.066(6) 0.040(5) -0.017(5) 0.008(5) 0.000(5)
C221 0.041(7) 0.060(8) 0.031(6) -0.010(6) -0.006(5) -0.003(6)
O221 0.066(6) 0.049(5) 0.074(7) 0.033(5) -0.020(5) -0.002(4)
C331 0.030(6) 0.031(6) 0.056(8) -0.004(5) -0.005(5) 0.001(4)
O331 0.041(5) 0.061(6) 0.080(7) -0.013(5) -0.012(5) -0.006(4)
C112 0.026(5) 0.048(7) 0.038(7) 0.000(5) 0.010(4) 0.009(5)
O112 0.066(6) 0.094(8) 0.035(5) -0.007(5) 0.014(5) 0.004(6)
C222 0.031(6) 0.048(7) 0.049(7) 0.003(6) 0.006(5) 0.009(5)
O222 0.078(7) 0.048(6) 0.066(7) 0.010(5) -0.009(5) 0.019(5)
C332 0.040(7) 0.037(6) 0.052(7) 0.002(5) -0.015(5) 0.007(5)
O332 0.018(4) 0.137(10) 0.106(8) 0.053(8) -0.013(5) -0.020(5)
N11 0.031(5) 0.027(4) 0.033(5) -0.002(3) -0.006(4) -0.003(3)
C11 0.029(5) 0.036(6) 0.047(7) -0.006(6) -0.005(5) 0.007(4)
C21 0.058(8) 0.061(8) 0.035(6) -0.009(6) 0.003(6) 0.020(7)
C31 0.071(9) 0.032(6) 0.046(8) -0.012(6) 0.006(7) -0.006(6)
C41 0.051(7) 0.037(6) 0.031(6) 0.005(5) -0.007(5) -0.004(5)
C51 0.049(7) 0.039(7) 0.051(8) 0.001(6) -0.007(6) 0.008(6)
C61 0.051(8) 0.036(6) 0.067(9) 0.003(6) -0.028(7) -0.014(5)
C71 0.034(6) 0.043(6) 0.044(6) 0.007(6) 0.002(5) -0.008(5)
C81 0.055(7) 0.026(5) 0.018(5) -0.004(4) -0.001(4) -0.001(5)
C91 0.037(6) 0.029(5) 0.035(6) -0.001(4) -0.003(5) 0.001(4)
N12 0.032(4) 0.036(5) 0.022(4) 0.006(4) -0.002(3) -0.003(4)
C12 0.041(6) 0.041(6) 0.033(5) -0.007(4) 0.004(5) -0.001(6)
C22 0.050(7) 0.061(8) 0.029(6) -0.005(6) -0.017(5) 0.001(6)
C32 0.049(7) 0.058(8) 0.028(6) -0.011(5) 0.001(5) 0.006(6)
C42 0.042(6) 0.045(6) 0.038(6) 0.001(5) 0.003(5) 0.008(6)
C52 0.041(7) 0.069(9) 0.045(8) 0.003(6) 0.014(6) -0.007(6)
C62 0.038(7) 0.059(8) 0.060(8) 0.006(7) 0.007(6) -0.005(6)
C72 0.042(6) 0.049(7) 0.047(7) 0.007(6) -0.004(6) -0.009(5)
C82 0.022(4) 0.024(4) 0.030(5) 0.010(4) 0.000(4) 0.003(4)
C92 0.027(5) 0.038(6) 0.030(5) 0.004(5) 0.003(4) 0.002(5)

loop_
_atom_site_label
_atom_site_type_symbol
_atom_site_fract_x
_atom_site_fract_y
_atom_site_fract_z
_atom_site_U_iso_or_equiv
_atom_site_thermal_displace_type
_atom_site_occupancy
_atom_site_calc_flag
_atom_site_refinement_flags
_atom_site_disorder_group
Re1 Re 1.01598(4) 0.02306(3) 0.83034(2) 0.03049(10) Uani 1 d . .
Re2 Re 0.73850(4) 0.12785(3) 0.74403(2) 0.03165(11) Uani 1 d . .
O1 O 0.9576(6) 0.1447(4) 0.7556(4) 0.0297(14) Uani 1 d . .
O2 O 0.8128(7) -0.0089(5) 0.7866(4) 0.036(2) Uani 1 d . .
C111 C 0.9760(12) 0.0817(8) 0.9306(7) 0.040(3) Uani 1 d . .
O111 O 0.9611(11) 0.1148(6) 0.9941(5) 0.061(2) Uani 1 d . .
C221 C 1.0413(12) -0.0877(9) 0.8913(7) 0.044(3) Uani 1 d . .
O221 O 1.0557(10) -0.1533(6) 0.9304(6) 0.063(3) Uani 1 d . .
C331 C 1.2020(11) 0.0506(8) 0.8556(8) 0.039(3) Uani 1 d . .
O331 O 1.3120(9) 0.0669(7) 0.8704(6) 0.061(3) Uani 1 d . .
C112 C 0.6763(10) 0.1588(8) 0.8505(7) 0.037(3) Uani 1 d . .
O112 O 0.6361(10) 0.1810(8) 0.9129(5) 0.065(3) Uani 1 d . .
C222 C 0.6873(11) 0.2501(9) 0.7108(8) 0.043(3) Uani 1 d . .
O222 O 0.6554(10) 0.3240(6) 0.6936(6) 0.064(3) Uani 1 d . .
C332 C 0.5565(12) 0.0887(8) 0.7172(8) 0.043(3) Uani 1 d . .
O332 O 0.4503(8) 0.0654(9) 0.7014(7) 0.087(4) Uani 1 d . .
N11 N 1.0493(8) -0.0504(6) 0.7159(5) 0.030(2) Uani 1 d . .
C11 C 1.1648(10) -0.0619(8) 0.6761(7) 0.037(2) Uani 1 d . .
H11 H 1.2424(10) -0.0311(8) 0.6947(7) 0.001(17) Uiso 1 calc R .
C21 C 1.1758(14) -0.1192(9) 0.6060(7) 0.051(3) Uani 1 d . .
H21 H 1.2575(14) -0.1248(9) 0.5775(7) 0.044(31) Uiso 1 calc R .
C31 C 1.0611(14) -0.1657(8) 0.5826(8) 0.050(3) Uani 1 d . .
H31 H 1.0652(14) -0.2037(8) 0.5369(8) 0.012(22) Uiso 1 calc R .
C41 C 0.9380(13) -0.1585(8) 0.6243(7) 0.040(3) Uani 1 d . .
C51 C 0.8188(13) -0.2076(9) 0.6030(8) 0.046(3) Uani 1 d . .
H51 H 0.8200(13) -0.2513(9) 0.5612(8) 0.076(48) Uiso 1 calc R .
C61 C 0.7009(13) -0.1896(8) 0.6450(8) 0.051(4) Uani 1 d . .
H61 H 0.6217(13) -0.2214(8) 0.6307(8) 0.068(44) Uiso 1 calc R .
C71 C 0.6954(11) -0.1256(8) 0.7083(7) 0.040(3) Uani 1 d . .
H71 H 0.6142(11) -0.1154(8) 0.7363(7) 0.008(20) Uiso 1 calc R .
C81 C 0.8126(12) -0.0772(7) 0.7289(6) 0.033(2) Uani 1 d . .
C91 C 0.9370(11) -0.0968(7) 0.6891(6) 0.034(2) Uani 1 d . .
N12 N 0.8203(9) 0.0980(6) 0.6230(5) 0.030(2) Uani 1 d . .
C12 C 0.7505(13) 0.0682(7) 0.5586(6) 0.038(2) Uani 1 d . .
H12 H 0.6602(13) 0.0493(7) 0.5648(6) 0.181(99) Uiso 1 calc R .
C22 C 0.8114(12) 0.0651(9) 0.4809(7) 0.047(3) Uani 1 d . .
H22 H 0.7614(12) 0.0434(9) 0.4367(7) 0.032(27) Uiso 1 calc R .
C32 C 0.9410(13) 0.0932(9) 0.4704(7) 0.045(3) Uani 1 d . .
H32 H 0.9805(13) 0.0915(9) 0.4190(7) 0.021(24) Uiso 1 calc R .
C42 C 1.0163(12) 0.1249(8) 0.5371(7) 0.042(3) Uani 1 d . .
C52 C 1.1503(13) 0.1575(10) 0.5324(8) 0.052(3) Uani 1 d . .
H52 H 1.1938(13) 0.1598(10) 0.4822(8) 0.107(63) Uiso 1 calc R .
C62 C 1.2200(13) 0.1866(9) 0.6014(8) 0.052(3) Uani 1 d . .
H62 H 1.3096(13) 0.2078(9) 0.5974(8) 0.091(55) Uiso 1 calc R .
C72 C 1.1544(12) 0.1839(9) 0.6773(8) 0.046(3) Uani 1 d . .
H82 H 1.2012(12) 0.2034(9) 0.7235(8) 0.017(25) Uiso 1 calc R .
C82 C 1.0223(9) 0.1529(6) 0.6843(5) 0.025(2) Uani 1 d . .
C92 C 0.9510(10) 0.1252(8) 0.6130(6) 0.032(2) Uani 1 d . .

loop_
_atom_type_symbol
_atom_type_description
_atom_type_scat_dispersion_real
_atom_type_scat_dispersion_imag
_atom_type_scat_source
C C 0.0033 0.0016 'International Tables Vol C Tables 4.2.6.8 and 6.1.1.4'
H H 0.0000 0.0000 'International Tables Vol C Tables 4.2.6.8 and 6.1.1.4'
N N 0.0061 0.0033 'International Tables Vol C Tables 4.2.6.8 and 6.1.1.4'
O O 0.0106 0.0060 'International Tables Vol C Tables 4.2.6.8 and 6.1.1.4'
Re Re -1.0185 7.2310 'International Tables Vol C Tables 4.2.6.8 and 6.1.1.4'

loop_
_geom_angle_atom_site_label_1
_geom_angle_atom_site_label_2
_geom_angle_atom_site_label_3
_geom_angle
_geom_angle_site_symmetry_1
_geom_angle_site_symmetry_3
_geom_angle_publ_flag
C111 Re1 C221 86.4(5) . . ?
C111 Re1 C331 85.1(5) . . ?
C221 Re1 C331 86.2(5) . . ?
C111 Re1 O2 101.2(4) . . ?
C221 Re1 O2 96.8(4) . . ?
C331 Re1 O2 173.1(4) . . ?
C111 Re1 N11 176.0(4) . . ?
C221 Re1 N11 91.9(4) . . ?
C331 Re1 N11 98.3(4) . . ?
O2 Re1 N11 75.4(3) . . ?
C111 Re1 O1 94.7(4) . . ?
C221 Re1 O1 172.0(4) . . ?
C331 Re1 O1 101.8(4) . . ?
O2 Re1 O1 75.2(2) . . ?
N11 Re1 O1 86.5(3) . . ?
C222 Re2 C112 88.0(5) . . ?
C222 Re2 C332 87.6(5) . . ?
C112 Re2 C332 89.0(5) . . ?
C222 Re2 O1 100.6(4) . . ?
C112 Re2 O1 102.1(4) . . ?
C332 Re2 O1 166.3(4) . . ?
C222 Re2 N12 90.9(4) . . ?
C112 Re2 N12 176.6(4) . . ?
C332 Re2 N12 94.2(4) . . ?
O1 Re2 N12 74.9(3) . . ?
C222 Re2 O2 175.4(4) . . ?
C112 Re2 O2 91.2(4) . . ?
C332 Re2 O2 96.9(4) . . ?
O1 Re2 O2 75.2(2) . . ?
N12 Re2 O2 89.7(3) . . ?
C82 O1 Re2 113.7(6) . . ?
C82 O1 Re1 115.8(5) . . ?
Re2 O1 Re1 102.5(2) . . ?
C81 O2 Re1 112.7(6) . . ?
C81 O2 Re2 114.6(6) . . ?
Re1 O2 Re2 102.7(3) . . ?
O111 C111 Re1 174.7(11) . . ?
O221 C221 Re1 177.8(11) . . ?
O331 C331 Re1 179.9(12) . . ?
O112 C112 Re2 176.8(11) . . ?
O222 C222 Re2 177.7(11) . . ?
O332 C332 Re2 179.6(13) . . ?
C11 N11 C91 118.2(9) . . ?
C11 N11 Re1 128.1(7) . . ?
C91 N11 Re1 113.3(7) . . ?
N11 C11 C21 122.7(11) . . ?
N11 C11 H11 118.6(6) . . ?
C21 C11 H11 118.6(7) . . ?
C31 C21 C11 116.8(12) . . ?
C31 C21 H21 121.6(8) . . ?
C11 C21 H21 121.6(7) . . ?
C21 C31 C41 122.6(11) . . ?
C21 C31 H31 118.7(8) . . ?
C41 C31 H31 118.7(7) . . ?
C91 C41 C31 115.7(11) . . ?
C91 C41 C51 120.3(12) . . ?
C31 C41 C51 124.0(12) . . ?
C61 C51 C41 118.6(12) . . ?
C61 C51 H51 120.7(7) . . ?
C41 C51 H51 120.7(8) . . ?
C51 C61 C71 122.5(11) . . ?
C51 C61 H61 118.8(7) . . ?
C71 C61 H61 118.8(7) . . ?
C81 C71 C61 118.9(11) . . ?
C81 C71 H71 120.6(6) . . ?
C61 C71 H71 120.6(7) . . ?
O2 C81 C71 122.1(10) . . ?
O2 C81 C91 117.7(9) . . ?
C71 C81 C91 120.1(9) . . ?
N11 C91 C41 123.8(10) . . ?
N11 C91 C81 116.7(9) . . ?
C41 C91 C81 119.4(10) . . ?
C12 N12 C92 118.9(9) . . ?
C12 N12 Re2 126.8(7) . . ?
C92 N12 Re2 113.7(7) . . ?
N12 C12 C22 121.0(11) . . ?
N12 C12 H12 119.5(6) . . ?
C22 C12 H12 119.5(7) . . ?
C32 C22 C12 120.5(11) . . ?
C32 C22 H22 119.8(7) . . ?
C12 C22 H22 119.8(7) . . ?
C22 C32 C42 119.7(11) . . ?
C22 C32 H32 120.2(7) . . ?
C42 C32 H32 120.2(7) . . ?
C52 C42 C32 124.2(11) . . ?
C52 C42 C92 118.4(11) . . ?
C32 C42 C92 117.3(11) . . ?
C62 C52 C42 121.2(12) . . ?
C62 C52 H52 119.4(7) . . ?
C42 C52 H52 119.4(7) . . ?
C52 C62 C72 119.6(12) . . ?
C52 C62 H62 120.2(7) . . ?
C72 C62 H62 120.2(7) . . ?
C82 C72 C62 121.0(12) . . ?
C82 C72 H82 119.5(7) . . ?
C62 C72 H82 119.5(7) . . ?
O1 C82 C72 123.3(10) . . ?
O1 C82 C92 117.8(8) . . ?
C72 C82 C92 118.9(10) . . ?
N12 C92 C42 122.7(10) . . ?
N12 C92 C82 116.5(9) . . ?
C42 C92 C82 120.8(9) . . ?

loop_
_geom_bond_atom_site_label_1
_geom_bond_atom_site_label_2
_geom_bond_distance
_geom_bond_site_symmetry_2
_geom_bond_publ_flag
Re1 C111 1.892(11) . ?
Re1 C221 1.894(13) . ?
Re1 C331 1.908(11) . ?
Re1 O2 2.164(7) . ?
Re1 N11 2.182(8) . ?
Re1 O1 2.209(6) . ?
Re2 C222 1.902(13) . ?
Re2 C112 1.906(11) . ?
Re2 C332 1.918(12) . ?
Re2 O1 2.165(6) . ?
Re2 N12 2.188(8) . ?
Re2 O2 2.204(7) . ?
O1 C82 1.338(11) . ?
O2 C81 1.362(12) . ?
C111 O111 1.156(13) . ?
C221 O221 1.147(14) . ?
C331 O331 1.128(13) . ?
C112 O112 1.144(13) . ?
C222 O222 1.139(14) . ?
C332 O332 1.123(13) . ?
N11 C11 1.316(13) . ?
N11 C91 1.358(12) . ?
C11 C21 1.42(2) . ?
C11 H11 0.93 . ?
C21 C31 1.36(2) . ?
C21 H21 0.93 . ?
C31 C41 1.39(2) . ?
C31 H31 0.93 . ?
C41 C91 1.385(15) . ?
C41 C51 1.41(2) . ?
C51 C61 1.37(2) . ?
C51 H51 0.93 . ?
C61 C71 1.39(2) . ?
C61 H61 0.93 . ?
C71 C81 1.383(15) . ?
C71 H71 0.93 . ?
C81 C91 1.411(14) . ?
N12 C12 1.332(13) . ?
N12 C92 1.347(12) . ?
C12 C22 1.410(15) . ?
C12 H12 0.93 . ?
C22 C32 1.34(2) . ?
C22 H22 0.93 . ?
C32 C42 1.40(2) . ?
C32 H32 0.93 . ?
C42 C52 1.39(2) . ?
C42 C92 1.404(14) . ?
C52 C62 1.39(2) . ?
C52 H52 0.93 . ?
C62 C72 1.40(2) . ?
C62 H62 0.93 . ?
C72 C82 1.371(14) . ?
C72 H82 0.93 . ?
C82 C92 1.422(14) . ?

loop_
_geom_torsion_atom_site_label_1
_geom_torsion_atom_site_label_2
_geom_torsion_atom_site_label_3
_geom_torsion_atom_site_label_4
_geom_torsion
_geom_torsion_site_symmetry_1
_geom_torsion_site_symmetry_2
_geom_torsion_site_symmetry_3
_geom_torsion_site_symmetry_4
_geom_torsion_publ_flag
C222 Re2 O1 C82 -71.8(7) . . . . ?
C112 Re2 O1 C82 -162.0(6) . . . . ?
C332 Re2 O1 C82 54.1(18) . . . . ?
N12 Re2 O1 C82 16.3(6) . . . . ?
O2 Re2 O1 C82 110.0(6) . . . . ?
C222 Re2 O1 Re1 162.5(4) . . . . ?
C112 Re2 O1 Re1 72.2(4) . . . . ?
C332 Re2 O1 Re1 -71.7(17) . . . . ?
N12 Re2 O1 Re1 -109.5(3) . . . . ?
O2 Re2 O1 Re1 -15.8(3) . . . . ?
C111 Re1 O1 C82 151.3(7) . . . . ?
C221 Re1 O1 C82 -110.9(28) . . . . ?
C331 Re1 O1 C82 65.3(7) . . . . ?
O2 Re1 O1 C82 -108.3(6) . . . . ?
N11 Re1 O1 C82 -32.5(6) . . . . ?
C111 Re1 O1 Re2 -84.3(4) . . . . ?
C221 Re1 O1 Re2 13.5(29) . . . . ?
C331 Re1 O1 Re2 -170.3(4) . . . . ?
O2 Re1 O1 Re2 16.1(3) . . . . ?
N11 Re1 O1 Re2 91.9(3) . . . . ?
C111 Re1 O2 C81 -160.0(7) . . . . ?
C221 Re1 O2 C81 -72.3(7) . . . . ?
C331 Re1 O2 C81 43.0(33) . . . . ?
N11 Re1 O2 C81 17.9(6) . . . . ?
O1 Re1 O2 C81 108.1(6) . . . . ?
C111 Re1 O2 Re2 76.2(4) . . . . ?
C221 Re1 O2 Re2 163.8(4) . . . . ?
C331 Re1 O2 Re2 -80.9(32) . . . . ?
N11 Re1 O2 Re2 -106.0(3) . . . . ?
O1 Re1 O2 Re2 -15.8(3) . . . . ?
C222 Re2 O2 C81 -128.6(49) . . . . ?
C112 Re2 O2 C81 151.3(7) . . . . ?
C332 Re2 O2 C81 62.2(8) . . . . ?
O1 Re2 O2 C81 -106.4(7) . . . . ?
N12 Re2 O2 C81 -32.0(7) . . . . ?
C222 Re2 O2 Re1 -6.1(51) . . . . ?
C112 Re2 O2 Re1 -86.1(4) . . . . ?
C332 Re2 O2 Re1 -175.3(4) . . . . ?
O1 Re2 O2 Re1 16.1(3) . . . . ?
N12 Re2 O2 Re1 90.6(3) . . . . ?
C221 Re1 C111 O111 52.9(112) . . . . ?
C331 Re1 C111 O111 -33.6(112) . . . . ?
O2 Re1 C111 O111 149.2(111) . . . . ?
N11 Re1 C111 O111 117.5(111) . . . . ?
O1 Re1 C111 O111 -135.1(112) . . . . ?
C111 Re1 C221 O221 0.3(277) . . . . ?
C331 Re1 C221 O221 85.6(277) . . . . ?
O2 Re1 C221 O221 -100.6(277) . . . . ?
N11 Re1 C221 O221 -176.1(277) . . . . ?
O1 Re1 C221 O221 -98.1(274) . . . . ?
C111 Re1 C331 O331 -143.9(1000) . . . . ?
C221 Re1 C331 O331 129.3(1000) . . . . ?
O2 Re1 C331 O331 13.5(1000) . . . . ?
N11 Re1 C331 O331 38.0(1000) . . . . ?
O1 Re1 C331 O331 -50.1(1000) . . . . ?
C222 Re2 C112 O112 12.5(193) . . . . ?
C332 Re2 C112 O112 -75.1(193) . . . . ?
O1 Re2 C112 O112 112.9(193) . . . . ?
N12 Re2 C112 O112 83.9(203) . . . . ?
O2 Re2 C112 O112 -172.0(193) . . . . ?
C112 Re2 C222 O222 3.0(273) . . . . ?
C332 Re2 C222 O222 92.2(273) . . . . ?
O1 Re2 C222 O222 -98.9(273) . . . . ?
N12 Re2 C222 O222 -173.7(273) . . . . ?
O2 Re2 C222 O222 -77.1(280) . . . . ?
C222 Re2 C332 O332 158.6(1000) . . . . ?
C112 Re2 C332 O332 -113.4(1000) . . . . ?
O1 Re2 C332 O332 31.4(1000) . . . . ?
N12 Re2 C332 O332 67.9(1000) . . . . ?
O2 Re2 C332 O332 -22.3(1000) . . . . ?
C111 Re1 N11 C11 -156.4(55) . . . . ?
C221 Re1 N11 C11 -91.9(9) . . . . ?
C331 Re1 N11 C11 -5.5(9) . . . . ?
O2 Re1 N11 C11 171.5(9) . . . . ?
O1 Re1 N11 C11 95.9(9) . . . . ?
C111 Re1 N11 C91 16.4(60) . . . . ?
C221 Re1 N11 C91 80.9(7) . . . . ?
C331 Re1 N11 C91 167.3(7) . . . . ?
O2 Re1 N11 C91 -15.7(7) . . . . ?
O1 Re1 N11 C91 -91.2(7) . . . . ?
C91 N11 C11 C21 1.0(16) . . . . ?
Re1 N11 C11 C21 173.5(8) . . . . ?
N11 C11 C21 C31 -2.3(18) . . . . ?
C11 C21 C31 C41 -0.1(20) . . . . ?
C21 C31 C41 C91 3.4(19) . . . . ?
C21 C31 C41 C51 -178.2(12) . . . . ?
C91 C41 C51 C61 3.1(18) . . . . ?
C31 C41 C51 C61 -175.2(12) . . . . ?
C41 C51 C61 C71 -0.7(19) . . . . ?
C51 C61 C71 C81 0.9(18) . . . . ?
Re1 O2 C81 C71 162.5(8) . . . . ?
Re2 O2 C81 C71 -80.4(11) . . . . ?
Re1 O2 C81 C91 -18.4(11) . . . . ?
Re2 O2 C81 C91 98.6(9) . . . . ?
C61 C71 C81 O2 175.5(10) . . . . ?
C61 C71 C81 C91 -3.5(16) . . . . ?
C11 N11 C91 C41 2.8(15) . . . . ?
Re1 N11 C91 C41 -170.8(8) . . . . ?
C11 N11 C91 C81 -175.0(9) . . . . ?
Re1 N11 C91 C81 11.4(11) . . . . ?
C31 C41 C91 N11 -4.9(16) . . . . ?
C51 C41 C91 N11 176.6(10) . . . . ?
C31 C41 C91 C81 172.8(10) . . . . ?
C51 C41 C91 C81 -5.6(16) . . . . ?
O2 C81 C91 N11 4.7(14) . . . . ?
C71 C81 C91 N11 -176.2(10) . . . . ?
O2 C81 C91 C41 -173.2(9) . . . . ?
C71 C81 C91 C41 5.9(15) . . . . ?
C222 Re2 N12 C12 -84.4(9) . . . . ?
C112 Re2 N12 C12 -155.7(62) . . . . ?
C332 Re2 N12 C12 3.3(9) . . . . ?
O1 Re2 N12 C12 174.9(9) . . . . ?
O2 Re2 N12 C12 100.2(9) . . . . ?
C222 Re2 N12 C92 86.4(8) . . . . ?
C112 Re2 N12 C92 15.1(68) . . . . ?
C332 Re2 N12 C92 174.0(8) . . . . ?
O1 Re2 N12 C92 -14.3(7) . . . . ?
O2 Re2 N12 C92 -89.1(7) . . . . ?
C92 N12 C12 C22 0.0(16) . . . . ?
Re2 N12 C12 C22 170.3(8) . . . . ?
N12 C12 C22 C32 -0.8(18) . . . . ?
C12 C22 C32 C42 0.6(19) . . . . ?
C22 C32 C42 C52 -178.5(13) . . . . ?
C22 C32 C42 C92 0.3(18) . . . . ?
C32 C42 C52 C62 -179.0(13) . . . . ?
C92 C42 C52 C62 2.2(19) . . . . ?
C42 C52 C62 C72 -0.4(21) . . . . ?
C52 C62 C72 C82 0.0(19) . . . . ?
Re2 O1 C82 C72 165.4(8) . . . . ?
Re1 O1 C82 C72 -76.2(10) . . . . ?
Re2 O1 C82 C92 -16.5(10) . . . . ?
Re1 O1 C82 C92 101.9(8) . . . . ?
C62 C72 C82 O1 176.7(10) . . . . ?
C62 C72 C82 C92 -1.3(16) . . . . ?
C12 N12 C92 C42 1.0(16) . . . . ?
Re2 N12 C92 C42 -170.5(8) . . . . ?
C12 N12 C92 C82 -177.7(9) . . . . ?
Re2 N12 C92 C82 10.8(11) . . . . ?
C52 C42 C92 N12 177.7(11) . . . . ?
C32 C42 C92 N12 -1.2(16) . . . . ?
C52 C42 C92 C82 -3.6(16) . . . . ?
C32 C42 C92 C82 177.5(10) . . . . ?
O1 C82 C92 N12 3.8(13) . . . . ?
C72 C82 C92 N12 -178.1(10) . . . . ?
O1 C82 C92 C42 -174.9(9) . . . . ?
C72 C82 C92 C42 3.2(15) . . . . ?
